data_7020784
loop_
_publ_author_name
'Yoshida, Jun'
'Kondo, Shohei'
'Yuge, Hidetaka'

_publ_section_title
;
 A synthetic strategy for a new series of oxo-centered tricobalt complexes
 with mixed bridging ligands of acetate and pyrazolate anions.
;
_journal_issue 7
_journal_name_full 'Dalton transactions (Cambridge, England : 2003)'
_journal_page_first 2406
_journal_page_last 2413
_journal_paper_doi 10.1039/c2dt31988h
_journal_volume 42
_journal_year 2013
_chemical_formula_moiety 'C23 H30 Co3 N10 O9, F6 P, 2(C H Cl3) '
_chemical_formula_sum 'C25 H32 Cl6 Co3 F6 N10 O9 P'
_chemical_formula_weight 1151.07
_chemical_name_systematic
;
?
;
_space_group_crystal_system monoclinic
_space_group_IT_number 14
_space_group_name_Hall '-P 2ybc'
_space_group_name_H-M_alt 'P 1 21/c 1'
_symmetry_space_group_name_Hall '-P 2ybc'
_symmetry_space_group_name_H-M 'P 1 21/c 1'
_atom_sites_solution_hydrogens geom
_atom_sites_solution_primary direct
_atom_sites_solution_secondary difmap
_audit_creation_method 'WinGX routine CIF_UPDATE'
_cell_angle_alpha 90
_cell_angle_beta 102.6166(4)
_cell_angle_gamma 90
_cell_formula_units_Z 4
_cell_length_a 9.9668(4)
_cell_length_b 35.7616(14)
_cell_length_c 12.1666(5)
_cell_measurement_reflns_used 3580
_cell_measurement_temperature 100(2)
_cell_measurement_theta_max 26.6826
_cell_measurement_theta_min 2.4211
_cell_volume 4231.8(3)
_computing_cell_refinement 'SAINT V7.68A (Bruker AXS, 2009)'
_computing_data_collection 'Bruker APEX2'
_computing_data_reduction 'SAINT V7.68A (Bruker AXS, 2009)'
_computing_molecular_graphics 'PLATON (Spek, 2003)'
_computing_publication_material 'SHELXL97 (Sheldrick, 2008)'
_computing_structure_refinement 'SHELXL-97 (Sheldrick, 1997)'
_computing_structure_solution 'SHELXS-97 (Sheldrick, 1990)'
_diffrn_ambient_temperature 100(2)
_diffrn_detector_area_resol_mean 8.3333
_diffrn_measured_fraction_theta_full 0.993
_diffrn_measured_fraction_theta_max 0.993
_diffrn_measurement_device_type 'CCD area detector'
_diffrn_measurement_method 'phi and omega scans'
_diffrn_radiation_monochromator graphite
_diffrn_radiation_source 'fine-focus sealed tube'
_diffrn_radiation_type MoK\a
_diffrn_radiation_wavelength 0.71073
_diffrn_reflns_av_R_equivalents 0.0404
_diffrn_reflns_av_unetI/netI 0.0328
_diffrn_reflns_limit_h_max 12
_diffrn_reflns_limit_h_min -12
_diffrn_reflns_limit_k_max 46
_diffrn_reflns_limit_k_min -46
_diffrn_reflns_limit_l_max 15
_diffrn_reflns_limit_l_min -15
_diffrn_reflns_number 47616
_diffrn_reflns_theta_full 27.49
_diffrn_reflns_theta_max 27.49
_diffrn_reflns_theta_min 1.14
_exptl_absorpt_coefficient_mu 1.665
_exptl_absorpt_correction_T_max 0.82
_exptl_absorpt_correction_T_min 0.71
_exptl_absorpt_correction_type multi-scan
_exptl_absorpt_process_details 'SADABS V2008/1 (Bruker AXS)'
_exptl_crystal_colour 'dark red'
_exptl_crystal_density_diffrn 1.807
_exptl_crystal_density_method 'not measured'
_exptl_crystal_description block
_exptl_crystal_F_000 2304
_exptl_crystal_size_max 0.4
_exptl_crystal_size_mid 0.22
_exptl_crystal_size_min 0.13
_refine_diff_density_max 1.447
_refine_diff_density_min -1.072
_refine_diff_density_rms 0.126
_refine_ls_abs_structure_details
;
;
_refine_ls_extinction_method none
_refine_ls_goodness_of_fit_ref 1.137
_refine_ls_hydrogen_treatment noref
_refine_ls_matrix_type full
_refine_ls_number_parameters 545
_refine_ls_number_reflns 9627
_refine_ls_number_restraints 0
_refine_ls_restrained_S_all 1.137
_refine_ls_R_factor_all 0.0652
_refine_ls_R_factor_gt 0.0542
_refine_ls_shift/su_max 0
_refine_ls_shift/su_mean 0
_refine_ls_structure_factor_coef Fsqd
_refine_ls_weighting_details 'calc w=1/[\s^2^(Fo^2^)+(0.0569P)^2^+15.6700P] where P=(Fo^2^+2Fc^2^)/3'
_refine_ls_weighting_scheme calc
_refine_ls_wR_factor_ref 0.1452
_reflns_number_gt 8250
_reflns_number_total 9627
_reflns_threshold_expression >2sigma(I)
_cod_data_source_file c2dt31988h.txt
_cod_data_source_block bis-2
_cod_database_code 7020784

loop_
_symmetry_equiv_pos_as_xyz
'x, y, z'
'-x, y+1/2, -z+1/2'
'-x, -y, -z'
'x, -y-1/2, z-1/2'

loop_
_atom_site_label
_atom_site_fract_x
_atom_site_fract_y
_atom_site_fract_z
_atom_site_U_iso_or_equiv
_atom_site_adp_type
_atom_site_calc_flag
_atom_site_refinement_flags
_atom_site_occupancy
_atom_site_type_symbol
O1 0.3683(3) 0.08649(8) 0.1863(2) 0.0169(5) Uani d . 1 O
Co1 0.41407(5) 0.093952(15) 0.33979(4) 0.01608(13) Uani d . 1 Co
Co2 0.50139(5) 0.076196(15) 0.10649(4) 0.01556(13) Uani d . 1 Co
Co3 0.21789(5) 0.113397(15) 0.11065(4) 0.01515(12) Uani d . 1 Co
N1 0.3300(3) 0.14145(10) 0.3228(3) 0.0202(7) Uani d . 1 N
N2 0.2589(3) 0.15171(10) 0.2188(3) 0.0182(7) Uani d . 1 N
C1 0.2400(5) 0.18859(12) 0.2190(4) 0.0255(9) Uani d . 1 C
H1 0.1937 0.2029 0.1564 0.031 Uiso calc R 1 H
C2 0.2985(5) 0.20293(13) 0.3251(4) 0.0307(10) Uani d . 1 C
H2 0.2992 0.2282 0.3495 0.037 Uiso calc R 1 H
C3 0.3552(5) 0.17216(13) 0.3869(4) 0.0272(9) Uani d . 1 C
H3 0.4046 0.1727 0.4631 0.033 Uiso calc R 1 H
N3 0.4481(3) 0.11946(9) 0.0178(3) 0.0179(7) Uani d . 1 N
N4 0.3272(3) 0.13629(10) 0.0210(3) 0.0184(7) Uani d . 1 N
C4 0.3130(4) 0.16651(12) -0.0447(4) 0.0217(8) Uani d . 1 C
H4 0.2374 0.1833 -0.0565 0.026 Uiso calc R 1 H
C5 0.4271(5) 0.16947(13) -0.0933(4) 0.0256(9) Uani d . 1 C
H5 0.4442 0.188 -0.1445 0.031 Uiso calc R 1 H
C6 0.5098(4) 0.13940(13) -0.0502(4) 0.0238(9) Uani d . 1 C
H6 0.5967 0.1338 -0.0663 0.029 Uiso calc R 1 H
O2 0.2496(3) 0.06863(9) 0.3516(2) 0.0228(6) Uani d . 1 O
O3 0.1009(3) 0.08803(8) 0.1942(2) 0.0206(6) Uani d . 1 O
C7 0.1342(4) 0.06937(12) 0.2842(3) 0.0205(8) Uani d . 1 C
C8 0.0254(4) 0.04522(14) 0.3159(4) 0.0280(10) Uani d . 1 C
H7 -0.0655 0.0538 0.2758 0.042 Uiso calc R 1 H
H8 0.0318 0.0469 0.3973 0.042 Uiso calc R 1 H
H9 0.0389 0.0192 0.2953 0.042 Uiso calc R 1 H
O4 0.3739(3) 0.04629(8) 0.0045(2) 0.0183(6) Uani d . 1 O
O5 0.1698(3) 0.07458(8) -0.0008(2) 0.0176(5) Uani d . 1 O
C9 0.2452(4) 0.04997(11) -0.0307(3) 0.0168(8) Uani d . 1 C
C10 0.1756(4) 0.02241(12) -0.1183(3) 0.0206(8) Uani d . 1 C
H10 0.0973 0.011 -0.0941 0.031 Uiso calc R 1 H
H11 0.2411 0.0029 -0.1277 0.031 Uiso calc R 1 H
H12 0.143 0.0354 -0.1902 0.031 Uiso calc R 1 H
O6 0.5834(3) 0.11966(8) 0.3513(2) 0.0212(6) Uani d . 1 O
O7 0.6505(3) 0.10367(9) 0.1925(2) 0.0228(6) Uani d . 1 O
C11 0.6638(4) 0.12075(11) 0.2850(3) 0.0189(8) Uani d . 1 C
C12 0.7896(4) 0.14487(13) 0.3194(4) 0.0263(9) Uani d . 1 C
H13 0.7816 0.1666 0.2695 0.039 Uiso calc R 1 H
H14 0.8714 0.1304 0.3139 0.039 Uiso calc R 1 H
H15 0.7978 0.1533 0.3973 0.039 Uiso calc R 1 H
O8 0.5087(3) 0.04706(8) 0.3639(2) 0.0221(6) Uani d . 1 O
O9 0.5567(3) 0.03177(8) 0.1955(2) 0.0212(6) Uani d . 1 O
C13 0.5574(4) 0.02639(12) 0.2989(4) 0.0212(8) Uani d . 1 C
C14 0.6251(5) -0.00886(14) 0.3518(4) 0.0326(10) Uani d . 1 C
H16 0.7222 -0.0039 0.385 0.049 Uiso calc R 1 H
H17 0.6181 -0.0283 0.2942 0.049 Uiso calc R 1 H
H18 0.579 -0.0173 0.4108 0.049 Uiso calc R 1 H
N5 0.4511(3) 0.09821(10) 0.5036(3) 0.0195(7) Uani d . 1 N
N6 0.3577(4) 0.10300(11) 0.5663(3) 0.0266(8) Uani d . 1 N
H19 0.2683 0.1041 0.5394 0.032 Uiso calc R 1 H
C15 0.4194(5) 0.10591(13) 0.6773(4) 0.0297(10) Uani d . 1 C
H20 0.3753 0.1094 0.7383 0.036 Uiso calc R 1 H
C16 0.5579(5) 0.10285(14) 0.6837(4) 0.0337(11) Uani d . 1 C
H21 0.6289 0.1038 0.75 0.04 Uiso calc R 1 H
C17 0.5737(4) 0.09810(12) 0.5746(4) 0.0221(8) Uani d . 1 C
H22 0.6593 0.0952 0.5533 0.027 Uiso calc R 1 H
N7 0.6357(3) 0.06149(10) 0.0155(3) 0.0186(7) Uani d . 1 N
N8 0.6099(4) 0.03730(11) -0.0715(3) 0.0252(8) Uani d . 1 N
H23 0.5308 0.0258 -0.0956 0.03 Uiso calc R 1 H
C18 0.7217(5) 0.03295(15) -0.1169(4) 0.0359(12) Uani d . 1 C
H24 0.7284 0.0174 -0.1788 0.043 Uiso calc R 1 H
C19 0.8221(5) 0.05505(15) -0.0567(5) 0.0377(12) Uani d . 1 C
H25 0.9125 0.0581 -0.0686 0.045 Uiso calc R 1 H
C20 0.7667(4) 0.07225(12) 0.0255(4) 0.0242(9) Uani d . 1 C
H26 0.8145 0.0891 0.0806 0.029 Uiso calc R 1 H
N9 0.0503(3) 0.13868(10) 0.0309(3) 0.0186(7) Uani d . 1 N
N10 0.0031(3) 0.13580(11) -0.0814(3) 0.0229(7) Uani d . 1 N
H27 0.0445 0.1231 -0.1264 0.027 Uiso calc R 1 H
C21 -0.1148(4) 0.15467(13) -0.1159(4) 0.0270(9) Uani d . 1 C
H28 -0.1664 0.1566 -0.1912 0.032 Uiso calc R 1 H
C22 -0.1469(4) 0.17049(13) -0.0233(4) 0.0280(10) Uani d . 1 C
H29 -0.2245 0.1856 -0.0205 0.034 Uiso calc R 1 H
C23 -0.0414(4) 0.15975(13) 0.0671(4) 0.0251(9) Uani d . 1 C
H30 -0.036 0.1665 0.1435 0.03 Uiso calc R 1 H
C24 0.0786(6) 0.29240(16) 0.1209(5) 0.0458(14) Uani d . 1 C
H31 0.0575 0.3197 0.1116 0.055 Uiso calc R 1 H
Cl1 -0.0233(2) 0.26857(7) 0.00985(17) 0.0830(6) Uani d . 1 Cl
Cl2 0.25411(17) 0.28575(6) 0.12568(14) 0.0627(5) Uani d . 1 Cl
Cl3 0.04280(15) 0.27732(5) 0.25068(14) 0.0515(4) Uani d . 1 Cl
C25 -0.3289(6) 0.25657(18) 0.1917(6) 0.0533(16) Uani d . 1 C
H32 -0.2302 0.2528 0.1891 0.064 Uiso calc R 1 H
Cl4 -0.42946(16) 0.22463(5) 0.09894(14) 0.0544(4) Uani d . 1 Cl
Cl5 -0.3741(2) 0.30257(5) 0.15392(18) 0.0786(7) Uani d . 1 Cl
Cl6 -0.3481(2) 0.24809(5) 0.33005(14) 0.0630(5) Uani d . 1 Cl
P1 0.98117(12) 0.09608(4) 0.61826(10) 0.0259(2) Uani d . 1 P
F1 0.8888(3) 0.13250(8) 0.6243(3) 0.0369(7) Uani d . 1 F
F2 1.0988(3) 0.11337(10) 0.7190(2) 0.0420(8) Uani d . 1 F
F3 1.0517(3) 0.11741(8) 0.5284(2) 0.0351(6) Uani d . 1 F
F4 0.8652(3) 0.07974(8) 0.5184(2) 0.0334(6) Uani d . 1 F
F5 0.9126(3) 0.07604(10) 0.7095(2) 0.0414(7) Uani d . 1 F
F6 1.0766(3) 0.06079(9) 0.6132(2) 0.0378(7) Uani d . 1 F

loop_
_atom_site_aniso_label
_atom_site_aniso_U_11
_atom_site_aniso_U_22
_atom_site_aniso_U_33
_atom_site_aniso_U_12
_atom_site_aniso_U_13
_atom_site_aniso_U_23
O1 0.0133(12) 0.0223(14) 0.0147(13) 0.0018(10) 0.0021(10) -0.0008(11)
Co1 0.0120(2) 0.0210(3) 0.0146(3) 0.0009(2) 0.00156(18) -0.0017(2)
Co2 0.0107(2) 0.0196(3) 0.0161(3) 0.00052(19) 0.00233(19) -0.0025(2)
Co3 0.0112(2) 0.0194(3) 0.0146(3) 0.00105(19) 0.00221(18) -0.0024(2)
N1 0.0165(16) 0.0243(18) 0.0191(17) 0.0028(13) 0.0023(13) -0.0040(14)
N2 0.0148(15) 0.0219(17) 0.0174(16) 0.0001(13) 0.0020(12) -0.0029(13)
C1 0.027(2) 0.024(2) 0.023(2) 0.0024(17) 0.0023(17) -0.0015(17)
C2 0.035(2) 0.025(2) 0.029(2) 0.0006(19) -0.0011(19) -0.0093(19)
C3 0.029(2) 0.030(2) 0.022(2) 0.0028(18) 0.0015(17) -0.0065(18)
N3 0.0156(15) 0.0193(17) 0.0190(16) 0.0001(13) 0.0044(12) -0.0035(13)
N4 0.0162(16) 0.0209(17) 0.0183(17) 0.0011(13) 0.0042(13) -0.0006(13)
C4 0.0197(19) 0.021(2) 0.024(2) 0.0003(16) 0.0025(16) -0.0009(16)
C5 0.027(2) 0.028(2) 0.021(2) -0.0025(18) 0.0055(17) 0.0041(17)
C6 0.020(2) 0.032(2) 0.021(2) -0.0021(17) 0.0062(16) -0.0017(17)
O2 0.0169(14) 0.0306(16) 0.0206(15) -0.0017(12) 0.0032(11) -0.0005(12)
O3 0.0148(13) 0.0266(15) 0.0208(14) -0.0010(11) 0.0049(11) -0.0036(12)
C7 0.0177(19) 0.025(2) 0.019(2) -0.0018(16) 0.0048(15) -0.0064(16)
C8 0.022(2) 0.041(3) 0.021(2) -0.0093(19) 0.0054(17) -0.0038(19)
O4 0.0124(12) 0.0210(14) 0.0217(14) 0.0002(10) 0.0038(11) -0.0042(11)
O5 0.0127(12) 0.0219(14) 0.0175(13) 0.0002(11) 0.0019(10) -0.0035(11)
C9 0.0144(18) 0.0202(19) 0.0156(18) 0.0007(14) 0.0031(14) 0.0004(15)
C10 0.0172(19) 0.023(2) 0.020(2) 0.0026(15) 0.0003(15) -0.0054(16)
O6 0.0161(13) 0.0279(16) 0.0189(14) -0.0020(11) 0.0026(11) -0.0030(12)
O7 0.0148(13) 0.0326(17) 0.0212(15) -0.0031(12) 0.0044(11) -0.0057(12)
C11 0.0168(18) 0.021(2) 0.0169(19) 0.0023(15) 0.0000(14) 0.0006(15)
C12 0.024(2) 0.032(2) 0.022(2) -0.0066(18) 0.0031(17) 0.0006(18)
O8 0.0217(14) 0.0247(15) 0.0193(14) 0.0059(12) 0.0031(11) 0.0012(12)
O9 0.0177(14) 0.0246(15) 0.0216(15) 0.0047(11) 0.0048(11) 0.0011(12)
C13 0.0139(18) 0.021(2) 0.027(2) -0.0015(15) 0.0017(15) -0.0006(17)
C14 0.037(3) 0.030(2) 0.032(3) 0.012(2) 0.009(2) 0.002(2)
N5 0.0122(15) 0.0285(19) 0.0178(16) -0.0004(13) 0.0034(12) -0.0023(14)
N6 0.0218(18) 0.036(2) 0.0232(19) 0.0009(15) 0.0065(15) -0.0006(16)
C15 0.041(3) 0.031(2) 0.018(2) -0.005(2) 0.0106(19) -0.0034(18)
C16 0.037(3) 0.039(3) 0.019(2) -0.010(2) -0.0062(19) 0.0056(19)
C17 0.0117(18) 0.030(2) 0.022(2) -0.0005(16) -0.0013(15) 0.0019(17)
N7 0.0148(15) 0.0200(17) 0.0211(17) 0.0011(13) 0.0038(13) -0.0027(13)
N8 0.0227(18) 0.031(2) 0.0214(18) 0.0030(15) 0.0034(14) -0.0037(15)
C18 0.041(3) 0.045(3) 0.026(2) 0.021(2) 0.017(2) 0.005(2)
C19 0.025(2) 0.036(3) 0.059(3) 0.009(2) 0.024(2) 0.016(2)
C20 0.0120(18) 0.019(2) 0.042(3) 0.0001(15) 0.0070(17) -0.0023(18)
N9 0.0168(16) 0.0226(17) 0.0154(16) 0.0010(13) 0.0013(12) -0.0022(13)
N10 0.0144(16) 0.033(2) 0.0199(17) 0.0021(14) 0.0019(13) -0.0013(15)
C21 0.020(2) 0.031(2) 0.025(2) -0.0010(17) -0.0039(17) 0.0058(18)
C22 0.018(2) 0.025(2) 0.040(3) 0.0043(17) 0.0023(18) -0.0032(19)
C23 0.021(2) 0.026(2) 0.030(2) 0.0019(17) 0.0075(17) -0.0054(18)
C24 0.048(3) 0.031(3) 0.054(4) 0.002(2) 0.000(3) 0.002(2)
Cl1 0.0832(14) 0.0906(15) 0.0576(11) -0.0197(11) -0.0232(10) -0.0105(10)
Cl2 0.0511(9) 0.0858(13) 0.0512(9) -0.0165(8) 0.0113(7) 0.0187(9)
Cl3 0.0381(7) 0.0613(9) 0.0556(9) 0.0031(6) 0.0114(6) -0.0093(7)
C25 0.035(3) 0.051(4) 0.069(4) -0.006(3) 0.000(3) -0.020(3)
Cl4 0.0488(8) 0.0627(10) 0.0515(9) -0.0117(7) 0.0104(7) -0.0299(7)
Cl5 0.0744(12) 0.0484(9) 0.0867(14) -0.0072(8) -0.0399(10) 0.0050(9)
Cl6 0.0765(11) 0.0615(10) 0.0437(8) -0.0007(9) -0.0028(8) -0.0158(7)
P1 0.0212(5) 0.0363(7) 0.0201(5) 0.0048(5) 0.0043(4) -0.0010(5)
F1 0.0269(14) 0.0406(17) 0.0417(17) 0.0063(12) 0.0041(12) -0.0106(13)
F2 0.0229(14) 0.073(2) 0.0276(15) 0.0033(14) -0.0003(11) -0.0140(14)
F3 0.0302(14) 0.0433(17) 0.0314(15) 0.0022(12) 0.0063(11) 0.0071(12)
F4 0.0320(14) 0.0388(16) 0.0276(14) -0.0022(12) 0.0023(11) -0.0068(12)
F5 0.0375(16) 0.062(2) 0.0289(15) 0.0056(15) 0.0155(12) 0.0086(14)
F6 0.0429(17) 0.0420(17) 0.0309(15) 0.0192(13) 0.0134(13) 0.0074(13)

loop_
_atom_type_symbol
_atom_type_description
_atom_type_scat_dispersion_real
_atom_type_scat_dispersion_imag
_atom_type_scat_source
C C 0.0033 0.0016 'International Tables Vol C Tables 4.2.6.8 and 6.1.1.4'
H H 0 0 'International Tables Vol C Tables 4.2.6.8 and 6.1.1.4'
N N 0.0061 0.0033 'International Tables Vol C Tables 4.2.6.8 and 6.1.1.4'
O O 0.0106 0.006 'International Tables Vol C Tables 4.2.6.8 and 6.1.1.4'
F F 0.0171 0.0103 'International Tables Vol C Tables 4.2.6.8 and 6.1.1.4'
P P 0.1023 0.0942 'International Tables Vol C Tables 4.2.6.8 and 6.1.1.4'
Cl Cl 0.1484 0.1585 'International Tables Vol C Tables 4.2.6.8 and 6.1.1.4'
Co Co 0.3494 0.9721 'International Tables Vol C Tables 4.2.6.8 and 6.1.1.4'

loop_
_geom_angle_atom_site_label_1
_geom_angle_atom_site_label_2
_geom_angle_atom_site_label_3
_geom_angle
Co1 O1 Co2 121.03(14)
Co1 O1 Co3 115.05(14)
Co2 O1 Co3 116.12(14)
O1 Co1 N1 90.79(14)
O1 Co1 O6 99.44(12)
N1 Co1 O6 86.48(14)
O1 Co1 O2 88.91(12)
N1 Co1 O2 93.87(14)
O6 Co1 O2 171.64(13)
O1 Co1 O8 91.89(12)
N1 Co1 O8 176.40(14)
O6 Co1 O8 90.71(13)
O2 Co1 O8 88.58(13)
O1 Co1 N5 174.84(14)
N1 Co1 N5 91.25(15)
O6 Co1 N5 85.42(13)
O2 Co1 N5 86.22(13)
O8 Co1 N5 86.27(14)
O1 Co2 O7 99.98(12)
O1 Co2 N3 89.56(13)
O7 Co2 N3 88.83(14)
O1 Co2 O4 90.06(12)
O7 Co2 O4 169.97(12)
N3 Co2 O4 91.34(13)
O1 Co2 O9 91.07(12)
O7 Co2 O9 91.35(13)
N3 Co2 O9 179.30(14)
O4 Co2 O9 88.36(12)
O1 Co2 N7 175.34(13)
O7 Co2 N7 84.38(13)
N3 Co2 N7 92.19(14)
O4 Co2 N7 85.58(13)
O9 Co2 N7 87.16(13)
O1 Co3 N2 90.13(13)
O1 Co3 N4 90.33(13)
N2 Co3 N4 91.35(15)
O1 Co3 O5 91.45(12)
N2 Co3 O5 178.18(13)
N4 Co3 O5 89.55(13)
O1 Co3 O3 90.61(12)
N2 Co3 O3 92.17(13)
N4 Co3 O3 176.35(14)
O5 Co3 O3 86.91(12)
O1 Co3 N9 175.85(14)
N2 Co3 N9 92.38(14)
N4 Co3 N9 92.91(14)
O5 Co3 N9 85.99(13)
O3 Co3 N9 86.00(13)
C3 N1 N2 108.3(3)
C3 N1 Co1 130.7(3)
N2 N1 Co1 118.3(3)
C1 N2 N1 108.1(3)
C1 N2 Co3 135.5(3)
N1 N2 Co3 116.4(3)
N2 C1 C2 109.6(4)
N2 C1 H1 125.2
C2 C1 H1 125.2
C3 C2 C1 104.5(4)
C3 C2 H2 127.8
C1 C2 H2 127.8
N1 C3 C2 109.5(4)
N1 C3 H3 125.3
C2 C3 H3 125.3
C6 N3 N4 108.2(3)
C6 N3 Co2 132.6(3)
N4 N3 Co2 119.1(3)
C4 N4 N3 108.7(3)
C4 N4 Co3 134.3(3)
N3 N4 Co3 116.9(3)
N4 C4 C5 109.0(4)
N4 C4 H4 125.5
C5 C4 H4 125.5
C6 C5 C4 104.7(4)
C6 C5 H5 127.7
C4 C5 H5 127.7
N3 C6 C5 109.3(4)
N3 C6 H6 125.3
C5 C6 H6 125.3
C7 O2 Co1 128.3(3)
C7 O3 Co3 129.1(3)
O2 C7 O3 127.2(4)
O2 C7 C8 115.4(4)
O3 C7 C8 117.3(4)
C7 C8 H7 109.5
C7 C8 H8 109.5
H7 C8 H8 109.5
C7 C8 H9 109.5
H7 C8 H9 109.5
H8 C8 H9 109.5
C9 O4 Co2 130.2(3)
C9 O5 Co3 129.3(2)
O5 C9 O4 126.7(4)
O5 C9 C10 116.7(3)
O4 C9 C10 116.6(3)
C9 C10 H10 109.5
C9 C10 H11 109.5
H10 C10 H11 109.5
C9 C10 H12 109.5
H10 C10 H12 109.5
H11 C10 H12 109.5
C11 O6 Co1 130.4(3)
C11 O7 Co2 131.4(3)
O6 C11 O7 126.9(4)
O6 C11 C12 116.7(4)
O7 C11 C12 116.4(4)
C11 C12 H13 109.5
C11 C12 H14 109.5
H13 C12 H14 109.5
C11 C12 H15 109.5
H13 C12 H15 109.5
H14 C12 H15 109.5
C13 O8 Co1 131.6(3)
C13 O9 Co2 128.2(3)
O8 C13 O9 128.0(4)
O8 C13 C14 115.0(4)
O9 C13 C14 117.1(4)
C13 C14 H16 109.5
C13 C14 H17 109.5
H16 C14 H17 109.5
C13 C14 H18 109.5
H16 C14 H18 109.5
H17 C14 H18 109.5
C17 N5 N6 106.5(3)
C17 N5 Co1 127.1(3)
N6 N5 Co1 126.4(3)
N5 N6 C15 110.8(4)
N5 N6 H19 124.6
C15 N6 H19 124.6
N6 C15 C16 106.4(4)
N6 C15 H20 126.8
C16 C15 H20 126.8
C15 C16 C17 106.3(4)
C15 C16 H21 126.9
C17 C16 H21 126.9
N5 C17 C16 110.0(4)
N5 C17 H22 125
C16 C17 H22 125
C20 N7 N8 105.7(3)
C20 N7 Co2 129.4(3)
N8 N7 Co2 124.8(3)
N7 N8 C18 111.1(4)
N7 N8 H23 124.4
C18 N8 H23 124.4
C19 C18 N8 106.7(4)
C19 C18 H24 126.6
N8 C18 H24 126.6
C18 C19 C20 106.5(4)
C18 C19 H25 126.7
C20 C19 H25 126.7
N7 C20 C19 109.9(4)
N7 C20 H26 125.1
C19 C20 H26 125.1
C23 N9 N10 105.4(3)
C23 N9 Co3 132.1(3)
N10 N9 Co3 122.5(3)
C21 N10 N9 111.6(4)
C21 N10 H27 124.2
N9 N10 H27 124.2
N10 C21 C22 107.4(4)
N10 C21 H28 126.3
C22 C21 H28 126.3
C21 C22 C23 105.3(4)
C21 C22 H29 127.3
C23 C22 H29 127.3
N9 C23 C22 110.4(4)
N9 C23 H30 124.8
C22 C23 H30 124.8
Cl1 C24 Cl2 111.8(4)
Cl1 C24 Cl3 110.3(3)
Cl2 C24 Cl3 108.8(3)
Cl1 C24 H31 108.6
Cl2 C24 H31 108.6
Cl3 C24 H31 108.6
Cl5 C25 Cl4 111.5(4)
Cl5 C25 Cl6 109.8(4)
Cl4 C25 Cl6 109.6(4)
Cl5 C25 H32 108.6
Cl4 C25 H32 108.6
Cl6 C25 H32 108.6
F6 P1 F4 91.14(17)
F6 P1 F5 91.21(17)
F4 P1 F5 90.92(17)
F6 P1 F1 178.30(18)
F4 P1 F1 90.26(16)
F5 P1 F1 89.74(17)
F6 P1 F3 89.79(16)
F4 P1 F3 90.43(16)
F5 P1 F3 178.30(19)
F1 P1 F3 89.23(17)
F6 P1 F2 89.56(17)
F4 P1 F2 179.09(19)
F5 P1 F2 89.65(17)
F1 P1 F2 89.03(16)
F3 P1 F2 88.98(17)

loop_
_geom_bond_atom_site_label_1
_geom_bond_atom_site_label_2
_geom_bond_distance
O1 Co1 1.843(3)
O1 Co2 1.844(3)
O1 Co3 1.849(3)
Co1 N1 1.886(4)
Co1 O6 1.900(3)
Co1 O2 1.905(3)
Co1 O8 1.915(3)
Co1 N5 1.952(3)
Co2 O7 1.894(3)
Co2 N3 1.895(3)
Co2 O4 1.899(3)
Co2 O9 1.934(3)
Co2 N7 1.986(3)
Co3 N2 1.881(3)
Co3 N4 1.888(3)
Co3 O5 1.926(3)
Co3 O3 1.932(3)
Co3 N9 1.959(3)
N1 C3 1.338(6)
N1 N2 1.359(5)
N2 C1 1.332(6)
C1 C2 1.393(6)
C1 H1 0.95
C2 C3 1.383(7)
C2 H2 0.95
C3 H3 0.95
N3 C6 1.339(5)
N3 N4 1.355(5)
N4 C4 1.333(5)
C4 C5 1.395(6)
C4 H4 0.95
C5 C6 1.387(6)
C5 H5 0.95
C6 H6 0.95
O2 C7 1.259(5)
O3 C7 1.263(5)
C7 C8 1.501(6)
C8 H7 0.98
C8 H8 0.98
C8 H9 0.98
O4 C9 1.268(5)
O5 C9 1.262(5)
C9 C10 1.505(5)
C10 H10 0.98
C10 H11 0.98
C10 H12 0.98
O6 C11 1.256(5)
O7 C11 1.262(5)
C11 C12 1.504(6)
C12 H13 0.98
C12 H14 0.98
C12 H15 0.98
O8 C13 1.255(5)
O9 C13 1.271(5)
C13 C14 1.506(6)
C14 H16 0.98
C14 H17 0.98
C14 H18 0.98
N5 C17 1.334(5)
N5 N6 1.337(5)
N6 C15 1.360(6)
N6 H19 0.88
C15 C16 1.370(7)
C15 H20 0.95
C16 C17 1.381(6)
C16 H21 0.95
C17 H22 0.95
N7 C20 1.341(5)
N7 N8 1.347(5)
N8 C18 1.357(6)
N8 H23 0.88
C18 C19 1.357(8)
C18 H24 0.95
C19 C20 1.387(7)
C19 H25 0.95
C20 H26 0.95
N9 C23 1.332(5)
N9 N10 1.349(5)
N10 C21 1.340(5)
N10 H27 0.88
C21 C22 1.361(7)
C21 H28 0.95
C22 C23 1.399(6)
C22 H29 0.95
C23 H30 0.95
C24 Cl1 1.728(6)
C24 Cl2 1.754(6)
C24 Cl3 1.777(7)
C24 H31 1
C25 Cl5 1.741(7)
C25 Cl4 1.757(6)
C25 Cl6 1.762(7)
C25 H32 1
P1 F6 1.589(3)
P1 F4 1.593(3)
P1 F5 1.595(3)
P1 F1 1.606(3)
P1 F3 1.615(3)
P1 F2 1.622(3)

loop_
_geom_torsion_atom_site_label_1
_geom_torsion_atom_site_label_2
_geom_torsion_atom_site_label_3
_geom_torsion_atom_site_label_4
_geom_torsion
Co2 O1 Co1 N1 123.17(19)
Co3 O1 Co1 N1 -24.85(17)
Co2 O1 Co1 O6 36.61(19)
Co3 O1 Co1 O6 -111.42(16)
Co2 O1 Co1 O2 -142.98(18)
Co3 O1 Co1 O2 69.00(16)
Co2 O1 Co1 O8 -54.43(18)
Co3 O1 Co1 O8 157.55(16)
Co2 O1 Co1 N5 -123.5(15)
Co3 O1 Co1 N5 88.4(15)
Co1 O1 Co2 O7 -32.1(2)
Co3 O1 Co2 O7 115.57(17)
Co1 O1 Co2 N3 -120.86(19)
Co3 O1 Co2 N3 26.84(17)
Co1 O1 Co2 O4 147.79(18)
Co3 O1 Co2 O4 -64.51(16)
Co1 O1 Co2 O9 59.44(18)
Co3 O1 Co2 O9 -152.86(16)
Co1 O1 Co2 N7 127.0(16)
Co3 O1 Co2 N7 -85.3(17)
Co1 O1 Co3 N2 30.21(17)
Co2 O1 Co3 N2 -119.44(17)
Co1 O1 Co3 N4 121.56(17)
Co2 O1 Co3 N4 -28.09(17)
Co1 O1 Co3 O5 -148.89(16)
Co2 O1 Co3 O5 61.47(16)
Co1 O1 Co3 O3 -61.97(16)
Co2 O1 Co3 O3 148.39(16)
Co1 O1 Co3 N9 -97.1(18)
Co2 O1 Co3 N9 113.3(18)
O1 Co1 N1 C3 -152.8(4)
O6 Co1 N1 C3 -53.4(4)
O2 Co1 N1 C3 118.2(4)
O8 Co1 N1 C3 -15(2)
N5 Co1 N1 C3 31.9(4)
O1 Co1 N1 N2 6.5(3)
O6 Co1 N1 N2 105.9(3)
O2 Co1 N1 N2 -82.4(3)
O8 Co1 N1 N2 145(2)
N5 Co1 N1 N2 -168.7(3)
C3 N1 N2 C1 -0.3(5)
Co1 N1 N2 C1 -163.9(3)
C3 N1 N2 Co3 177.3(3)
Co1 N1 N2 Co3 13.7(4)
O1 Co3 N2 C1 150.8(4)
N4 Co3 N2 C1 60.5(4)
O5 Co3 N2 C1 -59(5)
O3 Co3 N2 C1 -118.5(4)
N9 Co3 N2 C1 -32.5(4)
O1 Co3 N2 N1 -25.9(3)
N4 Co3 N2 N1 -116.2(3)
O5 Co3 N2 N1 124(4)
O3 Co3 N2 N1 64.7(3)
N9 Co3 N2 N1 150.8(3)
N1 N2 C1 C2 -0.5(5)
Co3 N2 C1 C2 -177.4(3)
N2 C1 C2 C3 1.0(5)
N2 N1 C3 C2 0.9(5)
Co1 N1 C3 C2 161.8(3)
C1 C2 C3 N1 -1.2(5)
O1 Co2 N3 C6 163.1(4)
O7 Co2 N3 C6 63.1(4)
O4 Co2 N3 C6 -106.8(4)
O9 Co2 N3 C6 -42(12)
N7 Co2 N3 C6 -21.2(4)
O1 Co2 N3 N4 -14.3(3)
O7 Co2 N3 N4 -114.3(3)
O4 Co2 N3 N4 75.8(3)
O9 Co2 N3 N4 140(12)
N7 Co2 N3 N4 161.4(3)
C6 N3 N4 C4 0.2(4)
Co2 N3 N4 C4 178.2(3)
C6 N3 N4 Co3 179.5(3)
Co2 N3 N4 Co3 -2.5(4)
O1 Co3 N4 C4 -163.1(4)
N2 Co3 N4 C4 -73.0(4)
O5 Co3 N4 C4 105.4(4)
O3 Co3 N4 C4 92(2)
N9 Co3 N4 C4 19.5(4)
O1 Co3 N4 N3 17.8(3)
N2 Co3 N4 N3 107.9(3)
O5 Co3 N4 N3 -73.7(3)
O3 Co3 N4 N3 -87(2)
N9 Co3 N4 N3 -159.6(3)
N3 N4 C4 C5 0.5(5)
Co3 N4 C4 C5 -178.6(3)
N4 C4 C5 C6 -1.0(5)
N4 N3 C6 C5 -0.8(5)
Co2 N3 C6 C5 -178.4(3)
C4 C5 C6 N3 1.1(5)
O1 Co1 O2 C7 -36.1(4)
N1 Co1 O2 C7 54.6(4)
O6 Co1 O2 C7 146.7(8)
O8 Co1 O2 C7 -128.1(4)
N5 Co1 O2 C7 145.6(4)
O1 Co3 O3 C7 16.7(3)
N2 Co3 O3 C7 -73.4(4)
N4 Co3 O3 C7 122(2)
O5 Co3 O3 C7 108.1(3)
N9 Co3 O3 C7 -165.7(4)
Co1 O2 C7 O3 -1.8(6)
Co1 O2 C7 C8 178.2(3)
Co3 O3 C7 O2 14.2(6)
Co3 O3 C7 C8 -165.8(3)
O1 Co2 O4 C9 33.9(3)
O7 Co2 O4 C9 -146.6(7)
N3 Co2 O4 C9 -55.7(4)
O9 Co2 O4 C9 124.9(3)
N7 Co2 O4 C9 -147.8(4)
O1 Co3 O5 C9 -24.3(3)
N2 Co3 O5 C9 -17E1(2)
N4 Co3 O5 C9 66.0(3)
O3 Co3 O5 C9 -114.9(3)
N9 Co3 O5 C9 158.9(3)
Co3 O5 C9 O4 -2.8(6)
Co3 O5 C9 C10 178.0(3)
Co2 O4 C9 O5 -3.3(6)
Co2 O4 C9 C10 176.0(3)
O1 Co1 O6 C11 -20.8(4)
N1 Co1 O6 C11 -111.0(4)
O2 Co1 O6 C11 156.3(8)
O8 Co1 O6 C11 71.3(4)
N5 Co1 O6 C11 157.5(4)
O1 Co2 O7 C11 7.4(4)
N3 Co2 O7 C11 96.7(4)
O4 Co2 O7 C11 -172.2(6)
O9 Co2 O7 C11 -83.9(4)
N7 Co2 O7 C11 -170.9(4)
Co1 O6 C11 O7 -1.4(6)
Co1 O6 C11 C12 178.8(3)
Co2 O7 C11 O6 9.8(7)
Co2 O7 C11 C12 -170.4(3)
O1 Co1 O8 C13 20.0(4)
N1 Co1 O8 C13 -118(2)
O6 Co1 O8 C13 -79.5(4)
O2 Co1 O8 C13 108.8(4)
N5 Co1 O8 C13 -164.9(4)
O1 Co2 O9 C13 -33.8(3)
O7 Co2 O9 C13 66.2(3)
N3 Co2 O9 C13 17E1(8)
O4 Co2 O9 C13 -123.8(3)
N7 Co2 O9 C13 150.5(3)
Co1 O8 C13 O9 0.4(6)
Co1 O8 C13 C14 -179.9(3)
Co2 O9 C13 O8 8.5(6)
Co2 O9 C13 C14 -171.2(3)
O1 Co1 N5 C17 128.0(14)
N1 Co1 N5 C17 -118.7(4)
O6 Co1 N5 C17 -32.3(4)
O2 Co1 N5 C17 147.5(4)
O8 Co1 N5 C17 58.7(4)
O1 Co1 N5 N6 -54.2(17)
N1 Co1 N5 N6 59.1(4)
O6 Co1 N5 N6 145.4(4)
O2 Co1 N5 N6 -34.7(4)
O8 Co1 N5 N6 -123.6(4)
C17 N5 N6 C15 -0.1(5)
Co1 N5 N6 C15 -178.2(3)
N5 N6 C15 C16 0.1(5)
N6 C15 C16 C17 -0.1(5)
N6 N5 C17 C16 0.0(5)
Co1 N5 C17 C16 178.2(3)
C15 C16 C17 N5 0.0(6)
O1 Co2 N7 C20 -162.5(15)
O7 Co2 N7 C20 -3.1(4)
N3 Co2 N7 C20 85.5(4)
O4 Co2 N7 C20 176.7(4)
O9 Co2 N7 C20 -94.8(4)
O1 Co2 N7 N8 16.9(19)
O7 Co2 N7 N8 176.3(3)
N3 Co2 N7 N8 -95.1(3)
O4 Co2 N7 N8 -3.9(3)
O9 Co2 N7 N8 84.6(3)
C20 N7 N8 C18 -0.6(5)
Co2 N7 N8 C18 179.9(3)
N7 N8 C18 C19 0.1(5)
N8 C18 C19 C20 0.4(6)
N8 N7 C20 C19 0.8(5)
Co2 N7 C20 C19 -179.7(3)
C18 C19 C20 N7 -0.8(6)
O1 Co3 N9 C23 92.7(18)
N2 Co3 N9 C23 -34.6(4)
N4 Co3 N9 C23 -126.0(4)
O5 Co3 N9 C23 144.6(4)
O3 Co3 N9 C23 57.5(4)
O1 Co3 N9 N10 -84.5(18)
N2 Co3 N9 N10 148.2(3)
N4 Co3 N9 N10 56.8(3)
O5 Co3 N9 N10 -32.6(3)
O3 Co3 N9 N10 -119.8(3)
C23 N9 N10 C21 0.4(5)
Co3 N9 N10 C21 178.3(3)
N9 N10 C21 C22 -0.2(5)
N10 C21 C22 C23 -0.1(5)
N10 N9 C23 C22 -0.5(5)
Co3 N9 C23 C22 -178.0(3)
C21 C22 C23 N9 0.4(5)
